data_7106122
loop_
_publ_author_name
'Kyriakos C. Stylianou'
'John E. Warren'
'Samantha Y. Chong'
'Jeremy Rabone'
'John Bacsa'
'Darren Bradshaw'
'Matthew J. Rosseinsky'

_publ_section_title
;
 CO2 Selectivity of a 1D Microporous Adenine-Based Metal Organic Framework
 Synthesised in Water
;
_journal_name_full Chem.Commun.
_journal_page_first 3389
_journal_paper_doi 10.1039/c0cc05559j
_journal_volume 47
_journal_year 2011
_chemical_formula_moiety
;
2(C10 H10 N7 Ni1.5 O6), 2(H2 O), 0.36756(O0.5)
;
_chemical_formula_sum 'C20 H24 N14 Ni3 O14.18'
_chemical_formula_weight 863.54
_chemical_melting_point 653
_space_group_crystal_system triclinic
_space_group_IT_number 2
_space_group_name_Hall '-P 1'
_space_group_name_H-M_alt 'P -1'
_symmetry_space_group_name_Hall '-P 1'
_symmetry_space_group_name_H-M 'P -1'
_atom_sites_solution_hydrogens geom
_atom_sites_solution_primary direct
_atom_sites_solution_secondary difmap
_audit_creation_method SHELXL-97
_cell_angle_alpha 67.278(8)
_cell_angle_beta 80.572(9)
_cell_angle_gamma 72.566(8)
_cell_formula_units_Z 1
_cell_length_a 7.332(5)
_cell_length_b 9.916(6)
_cell_length_c 11.832(7)
_cell_measurement_reflns_used 1190
_cell_measurement_temperature 150
_cell_measurement_theta_max 29.351
_cell_measurement_theta_min 2.34
_cell_volume 755.9(8)
_computing_cell_refinement 'APEXII 2.10 (Bruker, 2008)'
_computing_data_collection 'APEXII 2.10 (Bruker, 2008)'
_computing_data_reduction 'SAINT v7.68A (Bruker, 2009)'
_computing_molecular_graphics
;
OLEX2: a complete structure solution, refinement and analysis program.
Dolomanov et al., J. Appl. Cryst. (2009). 42, 339-341
;
_computing_publication_material
;
OLEX2: a complete structure solution, refinement and analysis program.
Dolomanov et al., J. Appl. Cryst. (2009). 42, 339-341
;
_computing_structure_refinement 'SHELXL-97 (Sheldrick, 2008)'
_computing_structure_solution 'SHELXS-97 (Sheldrick, 2008)'
_diffrn_ambient_temperature 150.0
_diffrn_detector 'CCD area detector'
_diffrn_detector_type 'Bruker-Nonius APEXII CCD area detector'
_diffrn_measured_fraction_theta_full 0.979
_diffrn_measured_fraction_theta_max 0.979
_diffrn_measurement_device
;
Bruker-Nonius APEXII CCD area detector and D8 diffractometer
;
_diffrn_measurement_device_type 'Bruker APEX-II CCD'
_diffrn_measurement_method '\w scans'
_diffrn_radiation_collimation '0.2 mm double-pinhole'
_diffrn_radiation_monochromator 'Silicon 111'
_diffrn_radiation_probe x-ray
_diffrn_radiation_source Synchrotron
_diffrn_radiation_type Synchrotron
_diffrn_radiation_wavelength 0.6939
_diffrn_reflns_av_R_equivalents 0.1289
_diffrn_reflns_av_sigmaI/netI 0.1699
_diffrn_reflns_limit_h_max 9
_diffrn_reflns_limit_h_min -7
_diffrn_reflns_limit_k_max 12
_diffrn_reflns_limit_k_min -9
_diffrn_reflns_limit_l_max 14
_diffrn_reflns_limit_l_min -14
_diffrn_reflns_number 3698
_diffrn_reflns_theta_full 25.70
_diffrn_reflns_theta_max 25.70
_diffrn_reflns_theta_min 2.34
_diffrn_source synchrotron
_diffrn_source_current 90.0
_diffrn_source_power 4.5
_diffrn_source_type 'Station 9.8, SRS, Daresbury'
_diffrn_source_voltage 50.0
_exptl_absorpt_coefficient_mu 1.943
_exptl_absorpt_correction_T_max 1.0
_exptl_absorpt_correction_T_min 0.5184
_exptl_absorpt_correction_type empirical
_exptl_absorpt_process_details
;
TWINABS-2008/4 (Bruker,2010) was used for absorption correction.
For component 1:
R(int) was 0.0832 before and 0.0286 after correction.
The Ratio of minimum to maximum transmission is 0.73.
For component 2:
R(int) was 0.0844 before and 0.0295 after correction.
The Ratio of minimum to maximum transmission is 0.73.
The \l/2 correction factor is Not present
;
_exptl_crystal_colour blue
_exptl_crystal_colour_lustre clear
_exptl_crystal_colour_primary blue
_exptl_crystal_density_diffrn 1.897
_exptl_crystal_density_method 'not measured'
_exptl_crystal_description plate
_exptl_crystal_F_000 439
_exptl_crystal_size_max 0.1
_exptl_crystal_size_mid 0.02
_exptl_crystal_size_min 0.01
_refine_diff_density_max 0.639
_refine_diff_density_min -0.908
_refine_diff_density_rms 0.130
_refine_ls_extinction_method none
_refine_ls_goodness_of_fit_ref 0.936
_refine_ls_hydrogen_treatment mixed
_refine_ls_matrix_type full
_refine_ls_number_parameters 252
_refine_ls_number_reflns 3026
_refine_ls_number_restraints 11
_refine_ls_restrained_S_all 0.935
_refine_ls_R_factor_all 0.0937
_refine_ls_R_factor_gt 0.0493
_refine_ls_shift/su_max 0.000
_refine_ls_shift/su_mean 0.000
_refine_ls_structure_factor_coef Fsqd
_refine_ls_weighting_details
;
calc w=1/[\s^2^(Fo^2^)+(0.0717P)^2^+0.0000P] where P=(Fo^2^+2Fc^2^)/3
;
_refine_ls_weighting_scheme calc
_refine_ls_wR_factor_gt 0.1122
_refine_ls_wR_factor_ref 0.1218
_reflns_number_gt 2032
_reflns_number_total 3026
_reflns_threshold_expression >2sigma(I)
_cod_data_source_file c0cc05559j.txt
_cod_data_source_block MJR0602ABSD1
_cod_database_code 7106122

loop_
_space_group_symop_id
_space_group_symop_operation_xyz
1 'x, y, z'
2 '-x, -y, -z'

loop_
_atom_site_label
_atom_site_type_symbol
_atom_site_fract_x
_atom_site_fract_y
_atom_site_fract_z
_atom_site_U_iso_or_equiv
_atom_site_adp_type
_atom_site_occupancy
_atom_site_symmetry_multiplicity
_atom_site_calc_flag
_atom_site_refinement_flags
_atom_site_disorder_assembly
_atom_site_disorder_group
Ni1 Ni 0.44768(9) 0.50482(7) 0.37973(5) 0.01612(18) Uani 1 1 d D . .
Ni2 Ni 0.5000 0.5000 0.0000 0.0187(2) Uani 1 2 d SD . .
O1 O 0.6705(4) 0.5388(3) 0.4425(3) 0.0174(7) Uani 1 1 d . . .
O1W O 0.7275(5) 0.2982(4) 0.0470(3) 0.0258(8) Uani 1 1 d D . .
H1WB H 0.815(5) 0.301(4) 0.086(4) 0.039 Uiso 1 1 d D . .
H1WA H 0.694(6) 0.218(3) 0.089(4) 0.039 Uiso 1 1 d D . .
O2 O 0.8872(5) 0.6768(4) 0.3719(3) 0.0218(7) Uani 1 1 d . . .
O2W O 0.2204(5) 0.4897(4) 0.3175(3) 0.0223(7) Uani 1 1 d D . .
H2WA H 0.225(5) 0.457(6) 0.262(4) 0.033 Uiso 1 1 d D . .
H2WB H 0.113(4) 0.555(4) 0.314(4) 0.033 Uiso 1 1 d D . .
O3 O 0.6939(5) 0.6049(4) -0.1302(3) 0.0217(7) Uani 1 1 d . . .
O4 O 0.9330(4) 0.7119(3) -0.1540(3) 0.0213(7) Uani 1 1 d . . .
N16 N 0.6119(5) 0.5645(4) 0.2192(3) 0.0173(8) Uani 1 1 d . . .
N17 N 0.6177(6) 0.5749(4) 0.1024(3) 0.0174(8) Uani 1 1 d . . .
N9 N 0.3213(6) 0.7354(4) 0.3624(3) 0.0188(8) Uani 1 1 d . . .
N7 N 0.1793(6) 0.9828(4) 0.2895(3) 0.0225(9) Uani 1 1 d . . .
H7 H 0.1182 1.0716 0.2396 0.027 Uiso 1 1 calc R . .
N10 N 0.1359(6) 1.1867(4) 0.4416(4) 0.0248(9) Uani 1 1 d . . .
H10B H 0.1279 1.2358 0.4911 0.030 Uiso 1 1 calc R . .
H10A H 0.0867 1.2350 0.3692 0.030 Uiso 1 1 calc R . .
N1 N 0.2990(6) 0.9642(4) 0.5888(3) 0.0217(9) Uani 1 1 d . . .
N3 N 0.4070(5) 0.7255(4) 0.5592(3) 0.0193(8) Uani 1 1 d . . .
C11 C 0.7725(7) 0.6140(5) 0.3571(4) 0.0191(10) Uani 1 1 d . . .
C12 C 0.7502(7) 0.6217(5) 0.2327(4) 0.0184(10) Uani 1 1 d . . .
C13 C 0.8499(7) 0.6725(5) 0.1191(4) 0.0216(10) Uani 1 1 d . . .
H13 H 0.9529 0.7188 0.0997 0.026 Uiso 1 1 calc R . .
C14 C 0.7610(7) 0.6384(5) 0.0412(4) 0.0188(10) Uani 1 1 d . . .
C15 C 0.7996(7) 0.6551(5) -0.0900(4) 0.0175(10) Uani 1 1 d . . .
C8 C 0.2315(7) 0.8498(5) 0.2695(4) 0.0219(10) Uani 1 1 d . . .
H8 H 0.2065 0.8401 0.1970 0.026 Uiso 1 1 calc R . .
C5 C 0.2404(7) 0.9516(5) 0.4029(4) 0.0191(10) Uani 1 1 d . . .
C6 C 0.2231(7) 1.0383(5) 0.4766(4) 0.0194(10) Uani 1 1 d . . .
C2 C 0.3843(7) 0.8164(5) 0.6208(4) 0.0214(10) Uani 1 1 d . . .
H2 H 0.4362 0.7696 0.6994 0.026 Uiso 1 1 calc R . .
C4 C 0.3289(7) 0.7973(5) 0.4474(4) 0.0186(10) Uani 1 1 d . . .
O3W O 0.3182(8) 0.9884(5) 0.8162(4) 0.0613(15) Uani 1 1 d D . .
H3WA H 0.296(10) 1.007(9) 0.742(3) 0.092 Uiso 1 1 d D . .
H3WB H 0.207(6) 1.014(10) 0.848(6) 0.092 Uiso 1 1 d D . .
O4W O 0.5000 1.0000 0.0000 0.10(2) Uiso 0.18(3) 2 d SP . .

loop_
_atom_site_aniso_label
_atom_site_aniso_U_11
_atom_site_aniso_U_22
_atom_site_aniso_U_33
_atom_site_aniso_U_23
_atom_site_aniso_U_13
_atom_site_aniso_U_12
Ni1 0.0187(3) 0.0206(3) 0.0107(3) -0.0067(2) 0.0002(2) -0.0066(2)
Ni2 0.0218(5) 0.0237(5) 0.0134(4) -0.0075(3) 0.0003(3) -0.0092(4)
O1 0.0214(17) 0.0215(16) 0.0129(15) -0.0085(13) 0.0026(13) -0.0097(14)
O1W 0.0213(19) 0.0294(19) 0.0257(19) -0.0094(15) -0.0009(14) -0.0060(15)
O2 0.0250(18) 0.0308(18) 0.0206(17) -0.0167(14) 0.0030(14) -0.0150(15)
O2W 0.0205(18) 0.0305(19) 0.0208(18) -0.0159(15) -0.0016(14) -0.0046(15)
O3 0.0273(19) 0.0310(19) 0.0130(16) -0.0117(14) 0.0030(13) -0.0131(15)
O4 0.0230(18) 0.0224(17) 0.0152(16) -0.0037(13) 0.0028(13) -0.0071(14)
N16 0.022(2) 0.023(2) 0.0117(18) -0.0074(15) -0.0009(15) -0.0112(17)
N17 0.023(2) 0.0203(19) 0.0124(18) -0.0082(15) 0.0008(15) -0.0081(16)
N9 0.024(2) 0.0183(19) 0.0149(19) -0.0072(15) -0.0029(16) -0.0037(16)
N7 0.029(2) 0.022(2) 0.017(2) -0.0053(16) -0.0036(17) -0.0073(18)
N10 0.033(2) 0.021(2) 0.020(2) -0.0112(16) -0.0002(17) -0.0036(18)
N1 0.025(2) 0.025(2) 0.018(2) -0.0103(16) 0.0027(16) -0.0085(17)
N3 0.021(2) 0.024(2) 0.0143(18) -0.0084(16) -0.0007(15) -0.0064(17)
C11 0.021(2) 0.020(2) 0.017(2) -0.0096(18) 0.0018(18) -0.0036(19)
C12 0.020(2) 0.024(2) 0.016(2) -0.0107(18) 0.0017(18) -0.010(2)
C13 0.028(3) 0.027(3) 0.015(2) -0.0112(19) 0.0011(19) -0.011(2)
C14 0.020(2) 0.025(2) 0.013(2) -0.0091(18) 0.0033(18) -0.0070(19)
C15 0.028(3) 0.015(2) 0.010(2) -0.0064(17) -0.0006(18) -0.0038(19)
C8 0.024(3) 0.025(3) 0.018(2) -0.0075(19) -0.0016(19) -0.008(2)
C5 0.021(2) 0.024(2) 0.014(2) -0.0056(18) 0.0027(18) -0.012(2)
C6 0.024(3) 0.018(2) 0.018(2) -0.0054(18) 0.0026(19) -0.0099(19)
C2 0.021(2) 0.026(3) 0.018(2) -0.0094(19) 0.0004(19) -0.006(2)
C4 0.024(2) 0.018(2) 0.016(2) -0.0063(17) 0.0018(18) -0.0088(19)
O3W 0.116(5) 0.043(3) 0.032(2) -0.014(2) -0.010(3) -0.027(3)

loop_
_atom_type_symbol
_atom_type_description
_atom_type_scat_dispersion_real
_atom_type_scat_dispersion_imag
_atom_type_scat_source
C C 0.0032 0.0015 'International Tables Vol C Tables 4.2.6.8 and 6.1.1.4'
H H 0.0000 0.0000 'International Tables Vol C Tables 4.2.6.8 and 6.1.1.4'
N N 0.0061 0.0031 'International Tables Vol C Tables 4.2.6.8 and 6.1.1.4'
O O 0.0109 0.0058 'International Tables Vol C Tables 4.2.6.8 and 6.1.1.4'
Ni Ni 0.3579 1.0772 'International Tables Vol C Tables 4.2.6.8 and 6.1.1.4'

loop_
_geom_angle_atom_site_label_1
_geom_angle_atom_site_label_2
_geom_angle_atom_site_label_3
_geom_angle
_geom_angle_site_symmetry_1
_geom_angle_site_symmetry_3
_geom_angle_publ_flag
Ni1 O1 Ni1 94.14(13) . 2_666 ?
Ni1 O2W H2WA 125(3) . . ?
Ni1 O2W H2WB 121(2) . . ?
Ni2 O1W H1WB 114(3) . . ?
Ni2 O1W H1WA 115(3) . . ?
O1 Ni1 O1 85.86(13) . 2_666 ?
O1 Ni1 N9 83.36(13) 2_666 . ?
O1 Ni1 N9 82.31(14) . . ?
O1 Ni1 N3 85.67(14) 2_666 2_666 ?
O1 Ni1 N3 86.56(14) . 2_666 ?
O1 C11 C12 114.8(4) . . ?
O1W Ni2 O1W 180.0(2) 2_665 . ?
H1WB O1W H1WA 106(4) . . ?
O2 C11 O1 125.6(4) . . ?
O2 C11 C12 119.6(4) . . ?
O2W Ni1 O1 175.23(14) . . ?
O2W Ni1 O1 93.51(14) . 2_666 ?
O2W Ni1 N16 100.29(15) . . ?
O2W Ni1 N9 92.93(15) . . ?
O2W Ni1 N3 98.12(15) . 2_666 ?
H2WA O2W H2WB 107(4) . . ?
O3 Ni2 O1W 92.86(14) 2_665 . ?
O3 Ni2 O1W 87.14(14) 2_665 2_665 ?
O3 Ni2 O1W 87.14(14) . . ?
O3 Ni2 O1W 92.86(14) . 2_665 ?
O3 Ni2 O3 180.00(18) . 2_665 ?
O3 C15 O4 123.8(4) . . ?
O3 C15 C14 115.1(4) . . ?
O4 C15 C14 121.1(4) . . ?
N16 Ni1 O1 80.10(14) . . ?
N16 Ni1 O1 165.78(14) . 2_666 ?
N16 Ni1 N9 92.48(15) . . ?
N16 Ni1 N3 95.66(15) . 2_666 ?
N16 N17 Ni2 138.7(3) . . ?
N16 N17 C14 107.4(4) . . ?
N16 C12 C11 117.6(4) . . ?
N16 C12 C13 109.1(4) . . ?
N17 Ni2 O1W 88.52(15) 2_665 2_665 ?
N17 Ni2 O1W 91.48(15) . 2_665 ?
N17 Ni2 O1W 91.48(15) 2_665 . ?
N17 Ni2 O1W 88.52(15) . . ?
N17 Ni2 O3 78.88(14) . . ?
N17 Ni2 O3 78.88(14) 2_665 2_665 ?
N17 Ni2 O3 101.12(14) 2_665 . ?
N17 Ni2 O3 101.12(14) . 2_665 ?
N17 Ni2 N17 180.0 . 2_665 ?
N17 N16 Ni1 139.9(3) . . ?
N17 N16 C12 109.5(4) . . ?
N17 C14 C13 110.8(4) . . ?
N17 C14 C15 116.9(4) . . ?
N9 C8 N7 112.3(4) . . ?
N9 C8 H8 123.8 . . ?
N9 C4 C5 109.3(4) . . ?
N7 C8 H8 123.8 . . ?
N7 C5 C6 134.2(4) . . ?
N7 C5 C4 106.2(4) . . ?
N10 C6 N1 119.7(4) . . ?
N10 C6 C5 123.3(4) . . ?
H10B N10 H10A 120.0 . . ?
N1 C6 C5 117.0(4) . . ?
N1 C2 H2 115.2 . . ?
N3 Ni1 N9 164.88(15) 2_666 . ?
N3 C2 N1 129.5(4) . . ?
N3 C2 H2 115.2 . . ?
N3 C4 N9 128.1(4) . . ?
N3 C4 C5 122.6(4) . . ?
C11 O1 Ni1 146.4(3) . 2_666 ?
C11 O1 Ni1 113.8(3) . . ?
C12 N16 Ni1 110.5(3) . . ?
C12 C13 H13 128.4 . . ?
C13 C12 C11 133.3(4) . . ?
C13 C14 C15 132.2(4) . . ?
C14 N17 Ni2 113.2(3) . . ?
C14 C13 C12 103.2(4) . . ?
C14 C13 H13 128.4 . . ?
C15 O3 Ni2 115.6(3) . . ?
C8 N9 Ni1 129.3(3) . . ?
C8 N9 C4 105.4(4) . . ?
C8 N7 H7 126.6 . . ?
C8 N7 C5 106.8(4) . . ?
C5 N7 H7 126.6 . . ?
C6 N10 H10B 120.0 . . ?
C6 N10 H10A 120.0 . . ?
C2 N1 C6 118.1(4) . . ?
C2 N3 Ni1 125.0(3) . 2_666 ?
C2 N3 C4 113.2(4) . . ?
C4 N9 Ni1 125.1(3) . . ?
C4 N3 Ni1 121.8(3) . 2_666 ?
C4 C5 C6 119.6(4) . . ?
H3WA O3W H3WB 103(4) . . ?

loop_
_geom_bond_atom_site_label_1
_geom_bond_atom_site_label_2
_geom_bond_distance
_geom_bond_site_symmetry_2
_geom_bond_publ_flag
Ni1 O1 2.063(3) . ?
Ni1 O1 2.071(3) 2_666 ?
Ni1 O2W 1.995(4) . ?
Ni1 N16 2.054(4) . ?
Ni1 N9 2.135(4) . ?
Ni1 N3 2.096(4) 2_666 ?
Ni2 O1W 2.131(4) . ?
Ni2 O1W 2.131(4) 2_665 ?
Ni2 O3 2.099(3) . ?
Ni2 O3 2.099(3) 2_665 ?
Ni2 N17 2.046(4) . ?
Ni2 N17 2.046(4) 2_665 ?
O1 Ni1 2.071(3) 2_666 ?
O1 C11 1.281(5) . ?
O1W H1WB 0.862(19) . ?
O1W H1WA 0.848(19) . ?
O2 C11 1.254(6) . ?
O2W H2WA 0.830(19) . ?
O2W H2WB 0.852(19) . ?
O3 C15 1.267(6) . ?
O4 C15 1.267(5) . ?
N16 N17 1.340(5) . ?
N16 C12 1.357(6) . ?
N17 C14 1.349(6) . ?
N9 C8 1.325(6) . ?
N9 C4 1.382(6) . ?
N7 H7 0.8800 . ?
N7 C8 1.360(6) . ?
N7 C5 1.374(6) . ?
N10 H10B 0.8800 . ?
N10 H10A 0.8800 . ?
N10 C6 1.341(6) . ?
N1 C6 1.363(6) . ?
N1 C2 1.335(6) . ?
N3 Ni1 2.096(4) 2_666 ?
N3 C2 1.323(6) . ?
N3 C4 1.364(6) . ?
C11 C12 1.478(7) . ?
C12 C13 1.404(6) . ?
C13 H13 0.9500 . ?
C13 C14 1.399(7) . ?
C14 C15 1.485(6) . ?
C8 H8 0.9500 . ?
C5 C6 1.412(7) . ?
C5 C4 1.391(6) . ?
C2 H2 0.9500 . ?
O3W H3WA 0.86(2) . ?
O3W H3WB 0.85(2) . ?

loop_
_geom_hbond_atom_site_label_D
_geom_hbond_atom_site_label_H
_geom_hbond_atom_site_label_A
_geom_hbond_distance_DH
_geom_hbond_distance_HA
_geom_hbond_distance_DA
_geom_hbond_angle_DHA
_geom_hbond_site_symmetry_A
O1W H1WB O4 0.862(19) 2.08(2) 2.932(5) 168(5) 2_765
O1W H1WA O3W 0.848(19) 1.93(2) 2.765(6) 166(4) 2_666
O2W H2WA O3 0.830(19) 1.84(2) 2.643(5) 163(4) 2_665
O2W H2WB O2 0.852(19) 1.93(2) 2.742(5) 158(4) 1_455
N7 H7 O4 0.88 1.93 2.758(5) 155.4 2_675
N10 H10B O2 0.88 2.09 2.962(5) 172.1 2_676
N10 H10A O4 0.88 2.41 3.235(6) 155.5 2_675
O3W H3WA N1 0.86(2) 2.01(4) 2.821(6) 157(8) .

loop_
_geom_torsion_atom_site_label_1
_geom_torsion_atom_site_label_2
_geom_torsion_atom_site_label_3
_geom_torsion_atom_site_label_4
_geom_torsion
_geom_torsion_site_symmetry_1
_geom_torsion_site_symmetry_2
_geom_torsion_site_symmetry_3
_geom_torsion_site_symmetry_4
_geom_torsion_publ_flag
Ni1 O1 C11 O2 19.7(9) 2_666 . . . ?
Ni1 O1 C11 O2 163.6(4) . . . . ?
Ni1 O1 C11 C12 -17.5(5) . . . . ?
Ni1 O1 C11 C12 -161.4(4) 2_666 . . . ?
Ni1 N16 N17 Ni2 -16.2(8) . . . . ?
Ni1 N16 N17 C14 174.0(4) . . . . ?
Ni1 N16 C12 C11 7.0(5) . . . . ?
Ni1 N16 C12 C13 -175.3(3) . . . . ?
Ni1 N9 C8 N7 -176.6(3) . . . . ?
Ni1 N9 C4 N3 -3.7(7) . . . . ?
Ni1 N9 C4 C5 176.8(3) . . . . ?
Ni1 N3 C2 N1 178.1(4) 2_666 . . . ?
Ni1 N3 C4 N9 3.8(7) 2_666 . . . ?
Ni1 N3 C4 C5 -176.7(3) 2_666 . . . ?
Ni2 O3 C15 O4 174.9(3) . . . . ?
Ni2 O3 C15 C14 -3.2(5) . . . . ?
Ni2 N17 C14 C13 -173.5(3) . . . . ?
Ni2 N17 C14 C15 4.7(5) . . . . ?
O1 Ni1 O1 Ni1 0.0 2_666 . . 2_666 ?
O1 Ni1 O1 C11 -160.9(4) 2_666 . . . ?
O1 Ni1 N16 N17 174.3(5) . . . . ?
O1 Ni1 N16 N17 -176.5(4) 2_666 . . . ?
O1 Ni1 N16 C12 -2.9(8) 2_666 . . . ?
O1 Ni1 N16 C12 -12.1(3) . . . . ?
O1 Ni1 N9 C8 -139.7(4) 2_666 . . . ?
O1 Ni1 N9 C8 133.6(4) . . . . ?
O1 Ni1 N9 C4 -42.0(4) . . . . ?
O1 Ni1 N9 C4 44.7(4) 2_666 . . . ?
O1 C11 C12 N16 7.0(6) . . . . ?
O1 C11 C12 C13 -169.9(5) . . . . ?
O1W Ni2 O3 C15 -84.6(3) . . . . ?
O1W Ni2 O3 C15 95.4(3) 2_665 . . . ?
O1W Ni2 N17 N16 -86.8(5) . . . . ?
O1W Ni2 N17 N16 93.2(5) 2_665 . . . ?
O1W Ni2 N17 C14 -97.3(3) 2_665 . . . ?
O1W Ni2 N17 C14 82.7(3) . . . . ?
O2 C11 C12 N16 -174.0(4) . . . . ?
O2 C11 C12 C13 9.0(8) . . . . ?
O2W Ni1 O1 Ni1 82.6(15) . . . 2_666 ?
O2W Ni1 O1 C11 -78.4(16) . . . . ?
O2W Ni1 N16 N17 -10.5(5) . . . . ?
O2W Ni1 N16 C12 163.1(3) . . . . ?
O2W Ni1 N9 C8 -46.5(4) . . . . ?
O2W Ni1 N9 C4 137.9(4) . . . . ?
O3 Ni2 O3 C15 0(100) 2_665 . . . ?
O3 Ni2 N17 N16 -174.2(5) . . . . ?
O3 Ni2 N17 N16 5.8(5) 2_665 . . . ?
O3 Ni2 N17 C14 175.3(3) 2_665 . . . ?
O3 Ni2 N17 C14 -4.7(3) . . . . ?
N16 Ni1 O1 Ni1 177.74(16) . . . 2_666 ?
N16 Ni1 O1 C11 16.8(3) . . . . ?
N16 Ni1 N9 C8 53.9(4) . . . . ?
N16 Ni1 N9 C4 -121.7(4) . . . . ?
N16 N17 C14 C13 -0.8(5) . . . . ?
N16 N17 C14 C15 177.4(4) . . . . ?
N16 C12 C13 C14 -0.8(5) . . . . ?
N17 Ni2 O3 C15 4.4(3) . . . . ?
N17 Ni2 O3 C15 -175.6(3) 2_665 . . . ?
N17 Ni2 N17 N16 114(25) 2_665 . . . ?
N17 Ni2 N17 C14 -76(25) 2_665 . . . ?
N17 N16 C12 C11 -177.3(4) . . . . ?
N17 N16 C12 C13 0.3(5) . . . . ?
N17 C14 C15 O3 -1.0(6) . . . . ?
N17 C14 C15 O4 -179.1(4) . . . . ?
N9 Ni1 O1 Ni1 83.85(14) . . . 2_666 ?
N9 Ni1 O1 C11 -77.1(3) . . . . ?
N9 Ni1 N16 N17 -104.0(5) . . . . ?
N9 Ni1 N16 C12 69.7(3) . . . . ?
N7 C5 C6 N10 -1.9(8) . . . . ?
N7 C5 C6 N1 177.6(5) . . . . ?
N7 C5 C4 N9 -0.2(5) . . . . ?
N7 C5 C4 N3 -179.8(4) . . . . ?
N3 Ni1 O1 Ni1 -85.90(14) 2_666 . . 2_666 ?
N3 Ni1 O1 C11 113.2(3) 2_666 . . . ?
N3 Ni1 N16 N17 88.8(5) 2_666 . . . ?
N3 Ni1 N16 C12 -97.6(3) 2_666 . . . ?
N3 Ni1 N9 C8 176.5(5) 2_666 . . . ?
N3 Ni1 N9 C4 0.9(8) 2_666 . . . ?
C11 C12 C13 C14 176.4(5) . . . . ?
C12 N16 N17 Ni2 170.1(4) . . . . ?
C12 N16 N17 C14 0.3(5) . . . . ?
C12 C13 C14 N17 1.0(6) . . . . ?
C12 C13 C14 C15 -176.9(5) . . . . ?
C13 C14 C15 O3 176.7(5) . . . . ?
C13 C14 C15 O4 -1.4(8) . . . . ?
C8 N9 C4 N3 179.9(5) . . . . ?
C8 N9 C4 C5 0.3(5) . . . . ?
C8 N7 C5 C6 -176.9(5) . . . . ?
C8 N7 C5 C4 0.0(5) . . . . ?
C5 N7 C8 N9 0.2(5) . . . . ?
C6 N1 C2 N3 -0.6(7) . . . . ?
C6 C5 C4 N9 177.2(4) . . . . ?
C6 C5 C4 N3 -2.3(7) . . . . ?
C2 N1 C6 N10 179.8(4) . . . . ?
C2 N1 C6 C5 0.3(6) . . . . ?
C2 N3 C4 N9 -177.5(4) . . . . ?
C2 N3 C4 C5 2.0(6) . . . . ?
C4 N9 C8 N7 -0.3(5) . . . . ?
C4 N3 C2 N1 -0.5(7) . . . . ?
C4 C5 C6 N10 -178.4(4) . . . . ?
C4 C5 C6 N1 1.1(6) . . . . ?
